data_4121697
loop_
_publ_author_name
'Weinberger, David S.'
'Amin Sk, Nurul'
'Mondal, Kartik Chandra'
'Melaimi, Mohand'
'Bertrand, Guy'
'St\"uckl, A Claudia'
'Roesky, Herbert W.'
'Dittrich, Birger'
'Demeshko, Serhiy'
'Schwederski, Brigitte'
'Kaim, Wolfgang'
'Jerabek, Paul'
'Frenking, Gernot'

_publ_section_title
;
 Isolation of Neutral Mononuclear Copper Complexes Stabilized by Two
 Cyclic (Alkyl)(amino)carbenes.
;
_journal_issue 17
_journal_name_full 'Journal of the American Chemical Society'
_journal_page_first 6235
_journal_page_last 6238
_journal_paper_doi 10.1021/ja502521b
_journal_volume 136
_journal_year 2014
_chemical_formula_moiety '2(C22 H35 Cu0.5 N)'
_chemical_formula_sum 'C44 H70 Cu N2'
_chemical_formula_weight 690.56
_chemical_name_systematic
;
 ? 
;
_space_group_crystal_system triclinic
_space_group_IT_number 2
_space_group_name_Hall '-P 1'
_space_group_name_H-M_alt 'P -1'
_symmetry_space_group_name_Hall '-P 1'
_symmetry_space_group_name_H-M 'P -1'
_atom_sites_solution_hydrogens geom
_atom_sites_solution_primary direct
_atom_sites_solution_secondary difmap
_audit_creation_date 2014-03-01
_audit_creation_method
;
  Olex2 1.2
  (compiled 2013.04.25 svn.r2679, GUI svn.r4466)
;
_cell_angle_alpha 86.172(2)
_cell_angle_beta 84.756(2)
_cell_angle_gamma 76.646(2)
_cell_formula_units_Z 2
_cell_length_a 9.5174(3)
_cell_length_b 12.0455(3)
_cell_length_c 17.6337(5)
_cell_measurement_temperature 296(2)
_cell_volume 1956.49(10)
_computing_molecular_graphics
;
O. V. Dolomanov, L. J. Bourhis, R. J. Gildea, J. A. K. Howard and H. Puschmann,
OLEX2: a complete structure solution, refinement and analysis program.
J. Appl. Cryst. (2009). 42, 339-341.
;
_computing_publication_material
;
O. V. Dolomanov, L. J. Bourhis, R. J. Gildea, J. A. K. Howard and H. Puschmann,
OLEX2: a complete structure solution, refinement and analysis program.
J. Appl. Cryst. (2009). 42, 339-341.
;
_computing_structure_refinement
;
XL, G.M. Sheldrick, Acta Cryst.
(2008). A64, 112-122
;
_computing_structure_solution
;
XS, G.M. Sheldrick, Acta Cryst.
(2008). A64, 112-122
;
_diffrn_ambient_temperature 296.15
_diffrn_measured_fraction_theta_full 0.985
_diffrn_measured_fraction_theta_max 0.985
_diffrn_radiation_monochromator graphite
_diffrn_radiation_type MoK\a
_diffrn_radiation_wavelength 0.71073
_diffrn_reflns_av_R_equivalents 0.0365
_diffrn_reflns_av_unetI/netI 0.0268
_diffrn_reflns_limit_h_max 11
_diffrn_reflns_limit_h_min -11
_diffrn_reflns_limit_k_max 14
_diffrn_reflns_limit_k_min -15
_diffrn_reflns_limit_l_max 22
_diffrn_reflns_limit_l_min -22
_diffrn_reflns_number 40843
_diffrn_reflns_theta_full 26.50
_diffrn_reflns_theta_max 26.50
_diffrn_reflns_theta_min 1.16
_diffrn_source 'fine-focus sealed tube'
_exptl_absorpt_coefficient_mu 0.590
_exptl_absorpt_correction_type none
_exptl_crystal_colour '? reddish ?'
_exptl_crystal_colour_modifier reddish
_exptl_crystal_density_diffrn 1.172
_exptl_crystal_density_method 'not measured'
_exptl_crystal_description plate
_exptl_crystal_F_000 754
_exptl_crystal_size_max 0.1
_exptl_crystal_size_mid 0.1
_exptl_crystal_size_min 0.1
_refine_diff_density_max 0.365
_refine_diff_density_min -0.633
_refine_diff_density_rms 0.058
_refine_ls_extinction_method none
_refine_ls_goodness_of_fit_ref 1.065
_refine_ls_hydrogen_treatment mixed
_refine_ls_matrix_type full
_refine_ls_number_parameters 443
_refine_ls_number_reflns 7958
_refine_ls_number_restraints 0
_refine_ls_restrained_S_all 1.065
_refine_ls_R_factor_all 0.0379
_refine_ls_R_factor_gt 0.0314
_refine_ls_shift/su_max 0.001
_refine_ls_shift/su_mean 0.000
_refine_ls_structure_factor_coef Fsqd
_refine_ls_weighting_details 'calc w=1/[\s^2^(Fo^2^)+(0.0376P)^2^+1.1240P] where P=(Fo^2^+2Fc^2^)/3'
_refine_ls_weighting_scheme calc
_refine_ls_wR_factor_gt 0.0795
_refine_ls_wR_factor_ref 0.0830
_reflns_number_gt 6949
_reflns_number_total 7958
_reflns_threshold_expression >2sigma(I)
_cod_data_source_file ja502521b_si_003.cif
_cod_data_source_block gb_dsw024_0m
_cod_depositor_comments 'Adding full bibliography for 4121695--4121697.cif.'
_cod_database_code 4121697
_olex2_refinement_description
;
1. Fixed Uiso
 At 1.2 times of:
  All C(H) groups, All C(H,H) groups
 At 1.5 times of:
  All C(H,H,H) groups
2. Others
 Fixed X: Cu1(0.5) Cu2(0)
 Fixed Y: Cu1(0) Cu2(0.5)
 Fixed Z: Cu1(0.5) Cu2(1)
3.a Ternary CH refined with riding coordinates:
 C17(H17), C20(H20), C39(H39), C42(H42)
3.b Secondary CH2 refined with riding coordinates:
 C3(H3a,H3b), C5(H5a,H5b), C7(H7a,H7b), C25(H25a,H25b), C27(H27a,H27b),
 C29(H29a,H29b)
3.c Aromatic/amide H refined with riding coordinates:
 C13(H13), C14(H14), C15(H15), C35(H35), C36(H36), C37(H37)
3.d Idealised Me refined as rotating group:
 C4(H4a,H4b,H4c), C6(H6a,H6b,H6c), C9(H9a,H9b,H9c), C10(H10a,H10b,H10c),
 C18(H18a,H18b,H18c), C19(H19a,H19b,H19c), C21(H21a,H21b,H21c), C22(H22a,H22b,
 H22c), C26(H26a,H26b,H26c), C28(H28a,H28b,H28c), C31(H31a,H31b,H31c), C32(H32a,
 H32b,H32c), C40(H40a,H40b,H40c), C41(H41a,H41b,H41c), C43(H43a,H43b,H43c),
 C44(H44a,H44b,H44c)
;

loop_
_space_group_symop_id
_space_group_symop_operation_xyz
1 'x, y, z'
2 '-x, -y, -z'

loop_
_atom_site_label
_atom_site_type_symbol
_atom_site_fract_x
_atom_site_fract_y
_atom_site_fract_z
_atom_site_U_iso_or_equiv
_atom_site_adp_type
_atom_site_occupancy
_atom_site_symmetry_multiplicity
_atom_site_calc_flag
_atom_site_refinement_flags
Cu1 Cu 0.5000 0.0000 0.5000 0.01212(7) Uani 1 2 d S
Cu2 Cu 0.0000 0.5000 1.0000 0.00911(7) Uani 1 2 d S
C41 C -0.07289(15) 0.61624(13) 0.92928(8) 0.0100(3) Uani 1 1 d .
C1 C 0.71005(17) 0.09673(13) 0.38925(9) 0.0134(3) Uani 1 1 d .
C2 C 0.66950(18) 0.05177(14) 0.31621(9) 0.0165(3) Uani 1 1 d .
H2A H 0.7533 0.0409 0.2795 0.020 Uiso 1 1 calc R
H2B H 0.6479 -0.0225 0.3287 0.020 Uiso 1 1 calc R
C3 C 0.54154(19) 0.12787(15) 0.27845(10) 0.0217(4) Uani 1 1 d .
H3A H 0.5198 0.0902 0.2361 0.033 Uiso 1 1 calc R
H3B H 0.5654 0.1988 0.2606 0.033 Uiso 1 1 calc R
H3C H 0.4587 0.1426 0.3148 0.033 Uiso 1 1 calc R
C4 C 0.83567(17) 0.00663(14) 0.42210(9) 0.0183(3) Uani 1 1 d .
H4A H 0.8588 0.0345 0.4687 0.022 Uiso 1 1 calc R
H4B H 0.8016 -0.0626 0.4357 0.022 Uiso 1 1 calc R
C5 C 0.97391(19) -0.02440(17) 0.37072(11) 0.0265(4) Uani 1 1 d .
H5A H 0.9562 -0.0621 0.3275 0.040 Uiso 1 1 calc R
H5B H 1.0475 -0.0745 0.3985 0.040 Uiso 1 1 calc R
H5C H 1.0057 0.0438 0.3536 0.040 Uiso 1 1 calc R
C6 C 0.74750(17) 0.21514(14) 0.37527(9) 0.0167(3) Uani 1 1 d .
H6A H 0.8458 0.2107 0.3878 0.020 Uiso 1 1 calc R
H6B H 0.7403 0.2401 0.3220 0.020 Uiso 1 1 calc R
C7 C 0.7179(2) 0.35616(16) 0.47903(10) 0.0244(4) Uani 1 1 d .
H7A H 0.7857 0.2982 0.5054 0.037 Uiso 1 1 calc R
H7B H 0.6483 0.3986 0.5154 0.037 Uiso 1 1 calc R
H7C H 0.7687 0.4069 0.4498 0.037 Uiso 1 1 calc R
C8 C 0.29533(17) 0.29662(13) 0.51117(9) 0.0146(3) Uani 1 1 d .
C9 C 0.24808(17) 0.30001(14) 0.43091(9) 0.0165(3) Uani 1 1 d .
H9 H 0.3354 0.2861 0.3956 0.020 Uiso 1 1 calc R
C10 C 0.1542(2) 0.41663(15) 0.40836(10) 0.0242(4) Uani 1 1 d .
H10A H 0.0642 0.4295 0.4394 0.036 Uiso 1 1 calc R
H10B H 0.1355 0.4183 0.3557 0.036 Uiso 1 1 calc R
H10C H 0.2041 0.4753 0.4159 0.036 Uiso 1 1 calc R
C11 C 0.16707(19) 0.20632(15) 0.42206(10) 0.0209(4) Uani 1 1 d .
H11A H 0.2293 0.1329 0.4323 0.031 Uiso 1 1 calc R
H11B H 0.1384 0.2106 0.3709 0.031 Uiso 1 1 calc R
H11C H 0.0826 0.2166 0.4573 0.031 Uiso 1 1 calc R
C12 C 0.18921(18) 0.32641(14) 0.57050(9) 0.0183(3) Uani 1 1 d .
H12 H 0.0928 0.3506 0.5595 0.022 Uiso 1 1 calc R
C13 C 0.22340(19) 0.32095(15) 0.64525(10) 0.0214(4) Uani 1 1 d .
H13 H 0.1511 0.3423 0.6841 0.026 Uiso 1 1 calc R
C14 C 0.36585(19) 0.28348(15) 0.66169(9) 0.0196(3) Uani 1 1 d .
H14 H 0.3884 0.2795 0.7121 0.024 Uiso 1 1 calc R
C15 C 0.47687(17) 0.25135(13) 0.60501(9) 0.0148(3) Uani 1 1 d .
C16 C 0.62904(18) 0.20232(14) 0.62931(9) 0.0170(3) Uani 1 1 d .
H16 H 0.6947 0.1859 0.5833 0.020 Uiso 1 1 calc R
C17 C 0.63484(19) 0.09057(15) 0.67655(10) 0.0210(4) Uani 1 1 d .
H17A H 0.5689 0.1044 0.7212 0.032 Uiso 1 1 calc R
H17B H 0.7314 0.0609 0.6915 0.032 Uiso 1 1 calc R
H17C H 0.6079 0.0362 0.6467 0.032 Uiso 1 1 calc R
C18 C 0.6826(2) 0.28633(16) 0.67496(10) 0.0252(4) Uani 1 1 d .
H18A H 0.6699 0.3590 0.6474 0.038 Uiso 1 1 calc R
H18B H 0.7833 0.2573 0.6825 0.038 Uiso 1 1 calc R
H18C H 0.6280 0.2953 0.7236 0.038 Uiso 1 1 calc R
C19 C -0.13235(16) 0.60099(13) 0.85431(8) 0.0115(3) Uani 1 1 d .
C20 C -0.25561(18) 0.53722(14) 0.87308(9) 0.0174(3) Uani 1 1 d .
H20A H -0.2146 0.4622 0.8953 0.021 Uiso 1 1 calc R
H20B H -0.3239 0.5783 0.9115 0.021 Uiso 1 1 calc R
C21 C -0.3386(2) 0.52235(18) 0.80607(11) 0.0292(4) Uani 1 1 d .
H21A H -0.2748 0.4744 0.7701 0.044 Uiso 1 1 calc R
H21B H -0.3760 0.5957 0.7818 0.044 Uiso 1 1 calc R
H21C H -0.4174 0.4876 0.8241 0.044 Uiso 1 1 calc R
C22 C -0.19141(19) 0.72333(14) 0.82160(9) 0.0171(3) Uani 1 1 d .
H22A H -0.1482 0.7326 0.7703 0.021 Uiso 1 1 calc R
H22B H -0.2956 0.7374 0.8196 0.021 Uiso 1 1 calc R
C23 C -0.15372(17) 0.80833(13) 0.87345(8) 0.0129(3) Uani 1 1 d .
C24 C -0.28766(19) 0.89593(15) 0.90180(10) 0.0226(4) Uani 1 1 d .
H24A H -0.3234 0.9467 0.8601 0.034 Uiso 1 1 calc R
H24B H -0.2628 0.9389 0.9404 0.034 Uiso 1 1 calc R
H24C H -0.3611 0.8573 0.9228 0.034 Uiso 1 1 calc R
N25 N -0.08895(13) 0.72923(10) 0.93718(7) 0.0096(2) Uani 1 1 d .
C26 C 0.08672(17) 0.78175(13) 1.01477(9) 0.0127(3) Uani 1 1 d .
C27 C 0.20495(17) 0.76480(14) 0.94996(9) 0.0155(3) Uani 1 1 d .
H27 H 0.1621 0.7495 0.9044 0.019 Uiso 1 1 calc R
C28 C 0.2637(2) 0.87276(16) 0.93220(10) 0.0246(4) Uani 1 1 d .
H28A H 0.1846 0.9372 0.9246 0.037 Uiso 1 1 calc R
H28B H 0.3284 0.8633 0.8868 0.037 Uiso 1 1 calc R
H28C H 0.3149 0.8854 0.9741 0.037 Uiso 1 1 calc R
C29 C 0.32856(18) 0.66224(16) 0.96657(10) 0.0225(4) Uani 1 1 d .
H29D H 0.3716 0.6744 1.0116 0.034 Uiso 1 1 calc R
H29E H 0.4004 0.6535 0.9242 0.034 Uiso 1 1 calc R
H29F H 0.2913 0.5944 0.9744 0.034 Uiso 1 1 calc R
C29E C 0.54496(19) 0.39533(15) 0.37954(11) 0.0240(4) Uani 1 1 d .
H29A H 0.6030 0.4445 0.3546 0.036 Uiso 1 1 calc R
H29B H 0.4700 0.4388 0.4129 0.036 Uiso 1 1 calc R
H29C H 0.5021 0.3624 0.3420 0.036 Uiso 1 1 calc R
C30 C 0.11897(18) 0.81100(14) 1.08515(9) 0.0171(3) Uani 1 1 d .
H30 H 0.2109 0.8224 1.0906 0.020 Uiso 1 1 calc R
C31 C 0.01792(18) 0.82353(14) 1.14710(9) 0.0183(3) Uani 1 1 d .
H31 H 0.0417 0.8435 1.1935 0.022 Uiso 1 1 calc R
C32 C -0.11851(18) 0.80629(14) 1.13985(9) 0.0158(3) Uani 1 1 d .
H32 H -0.1860 0.8145 1.1819 0.019 Uiso 1 1 calc R
C33 C -0.15715(16) 0.77682(12) 1.07075(9) 0.0119(3) Uani 1 1 d .
C34 C -0.30664(16) 0.75337(14) 1.06796(9) 0.0146(3) Uani 1 1 d .
H34 H -0.3186 0.7401 1.0149 0.018 Uiso 1 1 calc R
C35 C -0.42650(18) 0.85580(15) 1.09291(10) 0.0219(4) Uani 1 1 d .
H35A H -0.4173 0.8707 1.1448 0.033 Uiso 1 1 calc R
H35B H -0.5194 0.8391 1.0889 0.033 Uiso 1 1 calc R
H35C H -0.4180 0.9217 1.0607 0.033 Uiso 1 1 calc R
C36 C -0.32205(18) 0.64601(15) 1.11607(10) 0.0197(3) Uani 1 1 d .
H36A H -0.2498 0.5818 1.0978 0.030 Uiso 1 1 calc R
H36B H -0.4167 0.6325 1.1123 0.030 Uiso 1 1 calc R
H36C H -0.3094 0.6562 1.1683 0.030 Uiso 1 1 calc R
C37 C -0.05343(16) 0.76639(12) 1.00779(8) 0.0102(3) Uani 1 1 d .
C38 C -0.0468(2) 0.87388(15) 0.83306(10) 0.0231(4) Uani 1 1 d .
H38A H 0.0378 0.8208 0.8131 0.035 Uiso 1 1 calc R
H38B H -0.0194 0.9205 0.8687 0.035 Uiso 1 1 calc R
H38C H -0.0914 0.9216 0.7921 0.035 Uiso 1 1 calc R
C39 C -0.01279(18) 0.52714(14) 0.80225(9) 0.0156(3) Uani 1 1 d .
H39A H 0.0230 0.4548 0.8294 0.019 Uiso 1 1 calc R
H39B H -0.0560 0.5110 0.7577 0.019 Uiso 1 1 calc R
C40 C 0.1150(2) 0.57877(16) 0.77558(10) 0.0247(4) Uani 1 1 d .
H40A H 0.0830 0.6462 0.7439 0.037 Uiso 1 1 calc R
H40B H 0.1864 0.5244 0.7470 0.037 Uiso 1 1 calc R
H40C H 0.1566 0.5984 0.8190 0.037 Uiso 1 1 calc R
N1A N 0.55258(14) 0.22357(11) 0.46876(7) 0.0118(3) Uani 1 1 d .
C1B C 0.44080(17) 0.26041(13) 0.52869(9) 0.0126(3) Uani 1 1 d .
C1C C 0.58505(16) 0.11298(13) 0.45081(8) 0.0128(3) Uani 1 1 d .
C1D C 0.64022(17) 0.30030(14) 0.42590(9) 0.0156(3) Uani 1 1 d .

loop_
_atom_site_aniso_label
_atom_site_aniso_U_11
_atom_site_aniso_U_22
_atom_site_aniso_U_33
_atom_site_aniso_U_23
_atom_site_aniso_U_13
_atom_site_aniso_U_12
Cu1 0.01411(14) 0.01084(14) 0.01125(13) 0.00008(10) 0.00180(10) -0.00376(10)
Cu2 0.01187(13) 0.00720(13) 0.00782(12) 0.00104(9) -0.00125(9) -0.00148(10)
C41 0.0087(7) 0.0116(7) 0.0094(7) -0.0003(5) 0.0021(5) -0.0029(6)
C1 0.0137(7) 0.0134(8) 0.0129(7) -0.0006(6) -0.0005(6) -0.0029(6)
C2 0.0182(8) 0.0182(8) 0.0131(8) -0.0019(6) 0.0014(6) -0.0045(6)
C3 0.0252(9) 0.0246(9) 0.0159(8) 0.0009(7) -0.0050(7) -0.0058(7)
C4 0.0168(8) 0.0192(8) 0.0174(8) -0.0003(6) -0.0015(6) -0.0011(7)
C5 0.0197(9) 0.0299(10) 0.0260(9) -0.0015(8) 0.0011(7) 0.0009(7)
C6 0.0149(8) 0.0182(8) 0.0178(8) 0.0003(6) 0.0030(6) -0.0072(6)
C7 0.0284(10) 0.0247(9) 0.0247(9) -0.0048(7) 0.0029(7) -0.0160(8)
C8 0.0168(8) 0.0122(8) 0.0147(8) 0.0005(6) -0.0012(6) -0.0036(6)
C9 0.0153(8) 0.0194(8) 0.0144(8) 0.0019(6) -0.0018(6) -0.0039(6)
C10 0.0253(9) 0.0223(9) 0.0239(9) 0.0060(7) -0.0078(7) -0.0031(7)
C11 0.0224(9) 0.0226(9) 0.0189(8) 0.0006(7) -0.0047(7) -0.0069(7)
C12 0.0131(8) 0.0181(8) 0.0216(8) -0.0012(7) 0.0004(6) 0.0004(6)
C13 0.0213(9) 0.0215(9) 0.0182(8) -0.0047(7) 0.0050(7) -0.0001(7)
C14 0.0245(9) 0.0218(9) 0.0117(8) -0.0039(6) -0.0005(6) -0.0031(7)
C15 0.0160(8) 0.0126(8) 0.0160(8) -0.0021(6) -0.0021(6) -0.0029(6)
C16 0.0176(8) 0.0186(8) 0.0147(8) -0.0017(6) -0.0024(6) -0.0030(6)
C17 0.0194(8) 0.0229(9) 0.0190(8) 0.0016(7) -0.0020(7) -0.0017(7)
C18 0.0274(10) 0.0264(10) 0.0243(9) -0.0039(7) -0.0095(7) -0.0076(8)
C19 0.0140(7) 0.0105(7) 0.0098(7) 0.0002(5) -0.0018(6) -0.0025(6)
C20 0.0174(8) 0.0194(8) 0.0171(8) -0.0027(6) -0.0014(6) -0.0070(7)
C21 0.0332(10) 0.0355(11) 0.0262(10) -0.0034(8) -0.0092(8) -0.0199(9)
C22 0.0248(9) 0.0136(8) 0.0125(7) 0.0015(6) -0.0077(6) -0.0020(6)
C23 0.0169(8) 0.0100(7) 0.0110(7) 0.0028(6) -0.0049(6) -0.0008(6)
C24 0.0266(9) 0.0178(9) 0.0179(8) 0.0002(7) -0.0064(7) 0.0076(7)
N25 0.0115(6) 0.0082(6) 0.0088(6) 0.0014(5) -0.0015(5) -0.0017(5)
C26 0.0144(7) 0.0094(7) 0.0142(7) 0.0007(6) -0.0008(6) -0.0030(6)
C27 0.0138(8) 0.0199(8) 0.0145(8) -0.0004(6) 0.0003(6) -0.0077(6)
C28 0.0251(9) 0.0289(10) 0.0240(9) 0.0019(7) 0.0013(7) -0.0170(8)
C29 0.0139(8) 0.0278(10) 0.0239(9) -0.0016(7) 0.0021(7) -0.0023(7)
C29E 0.0207(9) 0.0171(9) 0.0315(10) 0.0084(7) 0.0037(7) -0.0035(7)
C30 0.0163(8) 0.0181(8) 0.0191(8) -0.0008(6) -0.0053(6) -0.0070(6)
C31 0.0243(9) 0.0183(8) 0.0135(8) -0.0029(6) -0.0053(6) -0.0053(7)
C32 0.0196(8) 0.0148(8) 0.0116(7) -0.0015(6) 0.0023(6) -0.0024(6)
C33 0.0140(7) 0.0081(7) 0.0125(7) 0.0001(6) -0.0006(6) -0.0006(6)
C34 0.0126(7) 0.0166(8) 0.0144(7) -0.0019(6) 0.0016(6) -0.0034(6)
C35 0.0153(8) 0.0231(9) 0.0247(9) -0.0043(7) 0.0018(7) 0.0007(7)
C36 0.0177(8) 0.0215(9) 0.0204(8) -0.0017(7) 0.0058(7) -0.0078(7)
C37 0.0138(7) 0.0072(7) 0.0092(7) 0.0005(5) -0.0018(6) -0.0016(6)
C38 0.0291(10) 0.0191(9) 0.0228(9) 0.0113(7) -0.0076(7) -0.0101(7)
C39 0.0214(8) 0.0151(8) 0.0100(7) -0.0018(6) -0.0002(6) -0.0037(6)
C40 0.0279(10) 0.0219(9) 0.0225(9) -0.0018(7) 0.0112(7) -0.0065(7)
N1A 0.0121(6) 0.0116(6) 0.0121(6) 0.0004(5) 0.0006(5) -0.0040(5)
C1B 0.0148(8) 0.0095(7) 0.0136(7) -0.0009(6) 0.0015(6) -0.0037(6)
C1C 0.0124(7) 0.0148(8) 0.0111(7) 0.0003(6) -0.0033(6) -0.0020(6)
C1D 0.0155(8) 0.0150(8) 0.0168(8) 0.0015(6) 0.0015(6) -0.0062(6)

loop_
_atom_type_symbol
_atom_type_description
_atom_type_scat_dispersion_real
_atom_type_scat_dispersion_imag
_atom_type_scat_source
C C 0.0033 0.0016 'International Tables Vol C Tables 4.2.6.8 and 6.1.1.4'
H H 0.0000 0.0000 'International Tables Vol C Tables 4.2.6.8 and 6.1.1.4'
Cu Cu 0.3201 1.2651 'International Tables Vol C Tables 4.2.6.8 and 6.1.1.4'
N N 0.0061 0.0033 'International Tables Vol C Tables 4.2.6.8 and 6.1.1.4'

loop_
_geom_angle_atom_site_label_1
_geom_angle_atom_site_label_2
_geom_angle_atom_site_label_3
_geom_angle
_geom_angle_site_symmetry_1
C1C Cu1 C1C 180.00(6) 2_656
C41 Cu2 C41 179.998(1) 2_567
C19 C41 Cu2 126.06(11) .
N25 C41 Cu2 126.02(11) .
N25 C41 C19 107.85(12) .
C2 C1 C4 108.62(13) .
C2 C1 C6 112.43(13) .
C4 C1 C6 111.99(13) .
C1C C1 C2 111.69(13) .
C1C C1 C4 106.54(12) .
C1C C1 C6 105.42(12) .
C1 C2 H2A 108.4 .
C1 C2 H2B 108.4 .
H2A C2 H2B 107.4 .
C3 C2 C1 115.57(13) .
C3 C2 H2A 108.4 .
C3 C2 H2B 108.4 .
C2 C3 H3A 109.5 .
C2 C3 H3B 109.5 .
C2 C3 H3C 109.5 .
H3A C3 H3B 109.5 .
H3A C3 H3C 109.5 .
H3B C3 H3C 109.5 .
C1 C4 H4A 108.2 .
C1 C4 H4B 108.2 .
H4A C4 H4B 107.3 .
C5 C4 C1 116.49(14) .
C5 C4 H4A 108.2 .
C5 C4 H4B 108.2 .
C4 C5 H5A 109.5 .
C4 C5 H5B 109.5 .
C4 C5 H5C 109.5 .
H5A C5 H5B 109.5 .
H5A C5 H5C 109.5 .
H5B C5 H5C 109.5 .
C1 C6 H6A 110.0 .
C1 C6 H6B 110.0 .
H6A C6 H6B 108.4 .
C1D C6 C1 108.31(12) .
C1D C6 H6A 110.0 .
C1D C6 H6B 110.0 .
H7A C7 H7B 109.5 .
H7A C7 H7C 109.5 .
H7B C7 H7C 109.5 .
C1D C7 H7A 109.5 .
C1D C7 H7B 109.5 .
C1D C7 H7C 109.5 .
C12 C8 C9 118.33(14) .
C12 C8 C1B 118.50(14) .
C1B C8 C9 123.12(14) .
C8 C9 H9 107.9 .
C8 C9 C10 111.88(14) .
C8 C9 C11 111.29(13) .
C10 C9 H9 107.9 .
C11 C9 H9 107.9 .
C11 C9 C10 109.88(14) .
C9 C10 H10A 109.5 .
C9 C10 H10B 109.5 .
C9 C10 H10C 109.5 .
H10A C10 H10B 109.5 .
H10A C10 H10C 109.5 .
H10B C10 H10C 109.5 .
C9 C11 H11A 109.5 .
C9 C11 H11B 109.5 .
C9 C11 H11C 109.5 .
H11A C11 H11B 109.5 .
H11A C11 H11C 109.5 .
H11B C11 H11C 109.5 .
C8 C12 H12 119.2 .
C13 C12 C8 121.60(15) .
C13 C12 H12 119.2 .
C12 C13 H13 120.4 .
C14 C13 C12 119.27(15) .
C14 C13 H13 120.4 .
C13 C14 H14 119.0 .
C13 C14 C15 121.91(15) .
C15 C14 H14 119.0 .
C14 C15 C16 118.03(14) .
C14 C15 C1B 118.18(15) .
C1B C15 C16 123.71(14) .
C15 C16 H16 108.2 .
C15 C16 C17 110.54(14) .
C15 C16 C18 112.10(14) .
C17 C16 H16 108.2 .
C17 C16 C18 109.49(14) .
C18 C16 H16 108.2 .
C16 C17 H17A 109.5 .
C16 C17 H17B 109.5 .
C16 C17 H17C 109.5 .
H17A C17 H17B 109.5 .
H17A C17 H17C 109.5 .
H17B C17 H17C 109.5 .
C16 C18 H18A 109.5 .
C16 C18 H18B 109.5 .
C16 C18 H18C 109.5 .
H18A C18 H18B 109.5 .
H18A C18 H18C 109.5 .
H18B C18 H18C 109.5 .
C41 C19 C20 107.46(12) .
C41 C19 C22 105.19(12) .
C41 C19 C39 109.94(12) .
C22 C19 C20 111.03(13) .
C39 C19 C20 108.49(12) .
C39 C19 C22 114.49(13) .
C19 C20 H20A 108.3 .
C19 C20 H20B 108.3 .
H20A C20 H20B 107.4 .
C21 C20 C19 115.74(14) .
C21 C20 H20A 108.3 .
C21 C20 H20B 108.3 .
C20 C21 H21A 109.5 .
C20 C21 H21B 109.5 .
C20 C21 H21C 109.5 .
H21A C21 H21B 109.5 .
H21A C21 H21C 109.5 .
H21B C21 H21C 109.5 .
C19 C22 H22A 110.0 .
C19 C22 H22B 110.0 .
H22A C22 H22B 108.4 .
C23 C22 C19 108.49(12) .
C23 C22 H22A 110.0 .
C23 C22 H22B 110.0 .
C24 C23 C22 111.91(14) .
C24 C23 C38 107.50(14) .
N25 C23 C22 101.13(11) .
N25 C23 C24 111.88(12) .
N25 C23 C38 112.20(13) .
C38 C23 C22 112.26(13) .
C23 C24 H24A 109.5 .
C23 C24 H24B 109.5 .
C23 C24 H24C 109.5 .
H24A C24 H24B 109.5 .
H24A C24 H24C 109.5 .
H24B C24 H24C 109.5 .
C41 N25 C23 117.00(12) .
C41 N25 C37 118.36(12) .
C37 N25 C23 124.47(12) .
C30 C26 C27 118.75(14) .
C30 C26 C37 118.12(14) .
C37 C26 C27 123.11(13) .
C26 C27 H27 107.7 .
C26 C27 C28 111.36(14) .
C26 C27 C29 111.81(13) .
C28 C27 H27 107.7 .
C29 C27 H27 107.7 .
C29 C27 C28 110.31(14) .
C27 C28 H28A 109.5 .
C27 C28 H28B 109.5 .
C27 C28 H28C 109.5 .
H28A C28 H28B 109.5 .
H28A C28 H28C 109.5 .
H28B C28 H28C 109.5 .
C27 C29 H29D 109.5 .
C27 C29 H29E 109.5 .
C27 C29 H29F 109.5 .
H29D C29 H29E 109.5 .
H29D C29 H29F 109.5 .
H29E C29 H29F 109.5 .
H29A C29E H29B 109.5 .
H29A C29E H29C 109.5 .
H29B C29E H29C 109.5 .
C1D C29E H29A 109.5 .
C1D C29E H29B 109.5 .
C1D C29E H29C 109.5 .
C26 C30 H30 119.2 .
C31 C30 C26 121.59(15) .
C31 C30 H30 119.2 .
C30 C31 H31 120.1 .
C32 C31 C30 119.72(15) .
C32 C31 H31 120.1 .
C31 C32 H32 119.4 .
C31 C32 C33 121.29(15) .
C33 C32 H32 119.4 .
C32 C33 C34 118.42(14) .
C32 C33 C37 118.19(14) .
C37 C33 C34 123.35(13) .
C33 C34 H34 107.7 .
C33 C34 C35 111.62(13) .
C33 C34 C36 111.38(13) .
C35 C34 H34 107.7 .
C36 C34 H34 107.7 .
C36 C34 C35 110.47(13) .
C34 C35 H35A 109.5 .
C34 C35 H35B 109.5 .
C34 C35 H35C 109.5 .
H35A C35 H35B 109.5 .
H35A C35 H35C 109.5 .
H35B C35 H35C 109.5 .
C34 C36 H36A 109.5 .
C34 C36 H36B 109.5 .
C34 C36 H36C 109.5 .
H36A C36 H36B 109.5 .
H36A C36 H36C 109.5 .
H36B C36 H36C 109.5 .
C26 C37 N25 119.96(13) .
C26 C37 C33 121.06(13) .
C33 C37 N25 118.74(13) .
C23 C38 H38A 109.5 .
C23 C38 H38B 109.5 .
C23 C38 H38C 109.5 .
H38A C38 H38B 109.5 .
H38A C38 H38C 109.5 .
H38B C38 H38C 109.5 .
C19 C39 H39A 108.3 .
C19 C39 H39B 108.3 .
H39A C39 H39B 107.4 .
C40 C39 C19 115.75(13) .
C40 C39 H39A 108.3 .
C40 C39 H39B 108.3 .
C39 C40 H40A 109.5 .
C39 C40 H40B 109.5 .
C39 C40 H40C 109.5 .
H40A C40 H40B 109.5 .
H40A C40 H40C 109.5 .
H40B C40 H40C 109.5 .
C1B N1A C1D 124.15(12) .
C1C N1A C1B 118.80(13) .
C1C N1A C1D 117.02(13) .
C8 C1B C15 120.49(14) .
C8 C1B N1A 119.74(13) .
C15 C1B N1A 119.58(14) .
C1 C1C Cu1 127.10(11) .
N1A C1C Cu1 124.90(11) .
N1A C1C C1 107.80(13) .
C7 C1D C6 111.70(14) .
C7 C1D C29E 107.78(14) .
C29E C1D C6 112.54(14) .
N1A C1D C6 101.37(12) .
N1A C1D C7 112.09(13) .
N1A C1D C29E 111.38(13) .

loop_
_geom_bond_atom_site_label_1
_geom_bond_atom_site_label_2
_geom_bond_distance
_geom_bond_site_symmetry_2
Cu1 C1C 1.8661(16) .
Cu1 C1C 1.8661(16) 2_656
Cu2 C41 1.8636(15) .
Cu2 C41 1.8636(15) 2_567
C41 C19 1.523(2) .
C41 N25 1.3492(19) .
C1 C2 1.543(2) .
C1 C4 1.545(2) .
C1 C6 1.547(2) .
C1 C1C 1.522(2) .
C2 H2A 0.9700 .
C2 H2B 0.9700 .
C2 C3 1.522(2) .
C3 H3A 0.9600 .
C3 H3B 0.9600 .
C3 H3C 0.9600 .
C4 H4A 0.9700 .
C4 H4B 0.9700 .
C4 C5 1.514(2) .
C5 H5A 0.9600 .
C5 H5B 0.9600 .
C5 H5C 0.9600 .
C6 H6A 0.9700 .
C6 H6B 0.9700 .
C6 C1D 1.537(2) .
C7 H7A 0.9600 .
C7 H7B 0.9600 .
C7 H7C 0.9600 .
C7 C1D 1.522(2) .
C8 C9 1.519(2) .
C8 C12 1.390(2) .
C8 C1B 1.408(2) .
C9 H9 0.9800 .
C9 C10 1.530(2) .
C9 C11 1.530(2) .
C10 H10A 0.9600 .
C10 H10B 0.9600 .
C10 H10C 0.9600 .
C11 H11A 0.9600 .
C11 H11B 0.9600 .
C11 H11C 0.9600 .
C12 H12 0.9300 .
C12 C13 1.380(2) .
C13 H13 0.9300 .
C13 C14 1.378(2) .
C14 H14 0.9300 .
C14 C15 1.391(2) .
C15 C16 1.521(2) .
C15 C1B 1.410(2) .
C16 H16 0.9800 .
C16 C17 1.528(2) .
C16 C18 1.534(2) .
C17 H17A 0.9600 .
C17 H17B 0.9600 .
C17 H17C 0.9600 .
C18 H18A 0.9600 .
C18 H18B 0.9600 .
C18 H18C 0.9600 .
C19 C20 1.545(2) .
C19 C22 1.544(2) .
C19 C39 1.543(2) .
C20 H20A 0.9700 .
C20 H20B 0.9700 .
C20 C21 1.522(2) .
C21 H21A 0.9600 .
C21 H21B 0.9600 .
C21 H21C 0.9600 .
C22 H22A 0.9700 .
C22 H22B 0.9700 .
C22 C23 1.539(2) .
C23 C24 1.524(2) .
C23 N25 1.5044(18) .
C23 C38 1.527(2) .
C24 H24A 0.9600 .
C24 H24B 0.9600 .
C24 H24C 0.9600 .
N25 C37 1.4444(18) .
C26 C27 1.518(2) .
C26 C30 1.392(2) .
C26 C37 1.406(2) .
C27 H27 0.9800 .
C27 C28 1.533(2) .
C27 C29 1.529(2) .
C28 H28A 0.9600 .
C28 H28B 0.9600 .
C28 H28C 0.9600 .
C29 H29D 0.9600 .
C29 H29E 0.9600 .
C29 H29F 0.9600 .
C29E H29A 0.9600 .
C29E H29B 0.9600 .
C29E H29C 0.9600 .
C29E C1D 1.527(2) .
C30 H30 0.9300 .
C30 C31 1.380(2) .
C31 H31 0.9300 .
C31 C32 1.380(2) .
C32 H32 0.9300 .
C32 C33 1.395(2) .
C33 C34 1.519(2) .
C33 C37 1.409(2) .
C34 H34 0.9800 .
C34 C35 1.532(2) .
C34 C36 1.527(2) .
C35 H35A 0.9600 .
C35 H35B 0.9600 .
C35 H35C 0.9600 .
C36 H36A 0.9600 .
C36 H36B 0.9600 .
C36 H36C 0.9600 .
C38 H38A 0.9600 .
C38 H38B 0.9600 .
C38 H38C 0.9600 .
C39 H39A 0.9700 .
C39 H39B 0.9700 .
C39 C40 1.514(2) .
C40 H40A 0.9600 .
C40 H40B 0.9600 .
C40 H40C 0.9600 .
N1A C1B 1.4438(19) .
N1A C1C 1.349(2) .
N1A C1D 1.506(2) .

loop_
_geom_torsion_atom_site_label_1
_geom_torsion_atom_site_label_2
_geom_torsion_atom_site_label_3
_geom_torsion_atom_site_label_4
_geom_torsion
_geom_torsion_site_symmetry_1
Cu2 C41 C19 C20 56.31(16) .
Cu2 C41 C19 C22 174.68(11) .
Cu2 C41 C19 C39 -61.58(16) .
Cu2 C41 N25 C23 -178.53(10) .
Cu2 C41 N25 C37 -3.03(19) .
C41 Cu2 C41 C19 36(10) 2_567
C41 Cu2 C41 N25 -148(10) 2_567
C41 C19 C20 C21 174.95(14) .
C41 C19 C22 C23 5.14(17) .
C41 C19 C39 C40 -64.94(18) .
C41 N25 C37 C26 92.22(17) .
C41 N25 C37 C33 -82.23(17) .
C1 C6 C1D C7 122.27(15) .
C1 C6 C1D C29E -116.33(15) .
C1 C6 C1D N1A 2.75(16) .
C2 C1 C4 C5 59.53(19) .
C2 C1 C6 C1D 119.41(14) .
C2 C1 C1C Cu1 63.65(17) .
C2 C1 C1C N1A -121.26(14) .
C4 C1 C2 C3 177.00(14) .
C4 C1 C6 C1D -117.95(14) .
C4 C1 C1C Cu1 -54.81(17) .
C4 C1 C1C N1A 120.28(14) .
C6 C1 C2 C3 -58.48(18) .
C6 C1 C4 C5 -65.24(19) .
C6 C1 C1C Cu1 -173.96(11) .
C6 C1 C1C N1A 1.13(16) .
C8 C12 C13 C14 -1.0(3) .
C9 C8 C12 C13 177.36(16) .
C9 C8 C1B C15 -175.44(14) .
C9 C8 C1B N1A -0.4(2) .
C12 C8 C9 C10 54.7(2) .
C12 C8 C9 C11 -68.67(19) .
C12 C8 C1B C15 1.9(2) .
C12 C8 C1B N1A 176.96(14) .
C12 C13 C14 C15 0.3(3) .
C13 C14 C15 C16 -175.28(16) .
C13 C14 C15 C1B 1.4(3) .
C14 C15 C16 C17 63.15(19) .
C14 C15 C16 C18 -59.3(2) .
C14 C15 C1B C8 -2.6(2) .
C14 C15 C1B N1A -177.59(14) .
C16 C15 C1B C8 173.95(15) .
C16 C15 C1B N1A -1.1(2) .
C19 C41 N25 C23 -1.51(17) .
C19 C41 N25 C37 174.00(12) .
C19 C22 C23 C24 -124.90(14) .
C19 C22 C23 N25 -5.66(16) .
C19 C22 C23 C38 114.12(15) .
C20 C19 C22 C23 121.09(14) .
C20 C19 C39 C40 177.81(14) .
C22 C19 C20 C21 60.42(19) .
C22 C19 C39 C40 53.19(19) .
C22 C23 N25 C41 4.60(17) .
C22 C23 N25 C37 -170.60(13) .
C23 N25 C37 C26 -92.64(17) .
C23 N25 C37 C33 92.92(17) .
C24 C23 N25 C41 123.86(15) .
C24 C23 N25 C37 -51.34(19) .
N25 C41 C19 C20 -120.71(13) .
N25 C41 C19 C22 -2.34(16) .
N25 C41 C19 C39 121.40(13) .
C26 C30 C31 C32 0.3(3) .
C27 C26 C30 C31 -177.60(15) .
C27 C26 C37 N25 2.1(2) .
C27 C26 C37 C33 176.38(14) .
C30 C26 C27 C28 -58.60(19) .
C30 C26 C27 C29 65.30(19) .
C30 C26 C37 N25 -176.23(14) .
C30 C26 C37 C33 -1.9(2) .
C30 C31 C32 C33 -0.3(2) .
C31 C32 C33 C34 176.99(14) .
C31 C32 C33 C37 -0.8(2) .
C32 C33 C34 C35 57.49(19) .
C32 C33 C34 C36 -66.50(18) .
C32 C33 C37 N25 176.30(13) .
C32 C33 C37 C26 1.9(2) .
C34 C33 C37 N25 -1.4(2) .
C34 C33 C37 C26 -175.74(14) .
C37 C26 C27 C28 123.12(16) .
C37 C26 C27 C29 -112.98(17) .
C37 C26 C30 C31 0.8(2) .
C37 C33 C34 C35 -124.86(16) .
C37 C33 C34 C36 111.15(16) .
C38 C23 N25 C41 -115.23(15) .
C38 C23 N25 C37 69.57(18) .
C39 C19 C20 C21 -66.23(18) .
C39 C19 C22 C23 -115.65(14) .
C1B C8 C9 C10 -127.94(16) .
C1B C8 C9 C11 108.71(17) .
C1B C8 C12 C13 -0.1(2) .
C1B C15 C16 C17 -113.36(17) .
C1B C15 C16 C18 124.18(17) .
C1B N1A C1C Cu1 -2.1(2) .
C1B N1A C1C C1 -177.30(12) .
C1B N1A C1D C6 175.68(13) .
C1B N1A C1D C7 56.43(19) .
C1B N1A C1D C29E -64.41(19) .
C1C Cu1 C1C C1 -97(13) 2_656
C1C Cu1 C1C N1A 89(13) 2_656
C1C C1 C2 C3 59.79(18) .
C1C C1 C4 C5 179.99(14) .
C1C C1 C6 C1D -2.50(16) .
C1C N1A C1B C8 -88.04(18) .
C1C N1A C1B C15 87.03(18) .
C1C N1A C1D C6 -2.25(17) .
C1C N1A C1D C7 -121.50(15) .
C1C N1A C1D C29E 117.66(15) .
C1D N1A C1B C8 94.07(18) .
C1D N1A C1B C15 -90.87(18) .
C1D N1A C1C Cu1 175.97(11) .
C1D N1A C1C C1 0.74(18) .
